data_7218471
loop_
_publ_author_name
'Li, Liang'
'Sun, Jing-Wen'
'Sha, Jing-Quan'
'Li, Guang-Ming'
'Yan, Peng-Fei'
'Wang, Cheng'

_publ_section_title
;
 Construction of POMOFs with different degrees of interpenetration and the
 same topology
;
_journal_issue 3
_journal_name_full CrystEngComm
_journal_page_first 633
_journal_paper_doi 10.1039/C4CE01725K
_journal_volume 17
_journal_year 2015
_chemical_formula_moiety 'C20 H16 Cu2 N4 O44 Si W12, C10 H8 N2'
_chemical_formula_sum 'C30 H24 Cu2 N6 O44 Si W12'
_chemical_formula_weight 3533.82
_chemical_name_systematic
;
 ?
;
_space_group_IT_number 14
_symmetry_cell_setting monoclinic
_symmetry_space_group_name_Hall '-P 2ybc'
_symmetry_space_group_name_H-M 'P 1 21/c 1'
_atom_sites_solution_hydrogens geom
_atom_sites_solution_primary direct
_atom_sites_solution_secondary difmap
_audit_creation_method SHELXL-97
_cell_angle_alpha 90.000(5)
_cell_angle_beta 112.738(5)
_cell_angle_gamma 90.000(5)
_cell_formula_units_Z 2
_cell_length_a 11.622(5)
_cell_length_b 22.213(5)
_cell_length_c 11.896(5)
_cell_measurement_temperature 293(2)
_cell_volume 2832.4(18)
_computing_cell_refinement 'Bruker XSCANS'
_computing_data_collection 'Bruker XSCANS'
_computing_data_reduction 'Bruker SHELXTL'
_computing_molecular_graphics 'Bruker SHELXTL'
_computing_publication_material 'Bruker SHELXTL'
_computing_structure_refinement 'SHELXL-97 (Sheldrick, 1997)'
_computing_structure_solution 'Bruker SHELXTL'
_diffrn_ambient_temperature 293(2)
_diffrn_measured_fraction_theta_full 0.998
_diffrn_measured_fraction_theta_max 0.998
_diffrn_measurement_device_type 'multiwire proportional'
_diffrn_measurement_method 'phi and omega scans'
_diffrn_radiation_monochromator graphite
_diffrn_radiation_source 'fine-focus sealed tube'
_diffrn_radiation_type MoK\a
_diffrn_radiation_wavelength 0.71069
_diffrn_reflns_av_R_equivalents 0.0572
_diffrn_reflns_av_sigmaI/netI 0.0813
_diffrn_reflns_limit_h_max 13
_diffrn_reflns_limit_h_min -13
_diffrn_reflns_limit_k_max 25
_diffrn_reflns_limit_k_min -26
_diffrn_reflns_limit_l_max 14
_diffrn_reflns_limit_l_min -13
_diffrn_reflns_number 10642
_diffrn_reflns_theta_full 25.00
_diffrn_reflns_theta_max 25.00
_diffrn_reflns_theta_min 3.26
_exptl_absorpt_coefficient_mu 25.122
_exptl_absorpt_correction_T_max 0.005
_exptl_absorpt_correction_T_min 0.000
_exptl_absorpt_correction_type multi-scan
_exptl_absorpt_process_details adabs(Sheldrick,1996)
_exptl_crystal_colour red
_exptl_crystal_density_diffrn 4.144
_exptl_crystal_density_method 'not measured'
_exptl_crystal_F_000 3116.0
_exptl_crystal_size_max 0.43
_exptl_crystal_size_mid 0.27
_exptl_crystal_size_min 0.21
_refine_diff_density_max 2.884
_refine_diff_density_min -2.588
_refine_diff_density_rms 0.480
_refine_ls_extinction_method SHELXL
_refine_ls_goodness_of_fit_ref 1.210
_refine_ls_hydrogen_treatment constr
_refine_ls_matrix_type full
_refine_ls_number_parameters 430
_refine_ls_number_reflns 4992
_refine_ls_number_restraints 178
_refine_ls_restrained_S_all 1.198
_refine_ls_R_factor_all 0.1126
_refine_ls_R_factor_gt 0.0943
_refine_ls_shift/su_max 0.000
_refine_ls_shift/su_mean 0.000
_refine_ls_structure_factor_coef Fsqd
_refine_ls_weighting_details 'calc w=1/[\s^2^(Fo^2^)+(0.0413P)^2^+381.8426P] where P=(Fo^2^+2Fc^2^)/3'
_refine_ls_weighting_scheme calc
_refine_ls_wR_factor_gt 0.2013
_refine_ls_wR_factor_ref 0.2108
_reflns_number_gt 4046
_reflns_number_total 4992
_reflns_threshold_expression >2sigma(I)
_cod_data_source_file c4ce01725k2.cif
_cod_data_source_block 55
_cod_depositor_comments
;
The following automatic conversions were performed:

'_symmetry_cell_setting' value 'Monoclinic' changed to 'monoclinic'
according to
/usr/data/users/saulius/crontab/automatic-downloads/rss-feeds/RSC/lib/dictionaries/cif_core.dic
dictionary named 'cif_core.dic' version 2.4.2 from 2011-04-26.

Automatic conversion script
Id: cif_fix_values 2827 2014-09-09 07:05:25Z andrius 

 Adding full bibliography for 7218471--7218473.cif.
;
_cod_original_sg_symbol_H-M P2(1)/c
_cod_database_code 7218471

loop_
_symmetry_equiv_pos_as_xyz
'x, y, z'
'-x, y+1/2, -z+1/2'
'-x, -y, -z'
'x, -y-1/2, z-1/2'

loop_
_atom_site_label
_atom_site_type_symbol
_atom_site_fract_x
_atom_site_fract_y
_atom_site_fract_z
_atom_site_U_iso_or_equiv
_atom_site_adp_type
_atom_site_occupancy
_atom_site_symmetry_multiplicity
_atom_site_calc_flag
_atom_site_refinement_flags
C2 C 0.888(6) 0.049(2) 0.523(6) 0.12(2) Uani 1 1 d DU
H2 H 0.9041 0.0835 0.4875 0.138 Uiso 1 1 calc R
C3 C 0.950(6) -0.004(3) 0.524(7) 0.11(2) Uani 1 1 d DU
C4 C 0.912(5) -0.057(2) 0.560(5) 0.10(2) Uani 1 1 d D
H4 H 0.9463 -0.0931 0.5496 0.123 Uiso 1 1 calc R
C6 C 0.539(4) 0.3038(16) 1.009(5) 0.057(13) Uani 1 1 d .
H6 H 0.4917 0.3235 1.0452 0.068 Uiso 1 1 calc R
C7 C 0.659(3) 0.3000(17) 1.073(5) 0.061(14) Uani 1 1 d .
H7 H 0.6940 0.3141 1.1525 0.073 Uiso 1 1 calc R
C8 C 0.738(3) 0.2731(16) 1.015(3) 0.035(8) Uani 1 1 d .
C9 C 0.677(3) 0.2533(17) 0.897(4) 0.042(10) Uani 1 1 d .
H9 H 0.7201 0.2377 0.8527 0.050 Uiso 1 1 calc R
C10 C 0.549(4) 0.2574(17) 0.848(4) 0.053(11) Uani 1 1 d .
H10 H 0.5092 0.2408 0.7706 0.064 Uiso 1 1 calc R
C11 C 0.879(2) 0.2708(18) 1.083(3) 0.051(12) Uani 1 1 d D
C12 C 0.940(3) 0.3058(16) 1.183(3) 0.060(12) Uani 1 1 d DU
H12 H 0.8998 0.3374 1.2040 0.072 Uiso 1 1 calc R
C13 C 1.064(3) 0.293(2) 1.252(4) 0.11(3) Uani 1 1 d D
H13 H 1.1053 0.3151 1.3236 0.127 Uiso 1 1 calc R
C14 C 1.063(3) 0.215(2) 1.118(4) 0.084(16) Uani 1 1 d DU
H14 H 1.1023 0.1823 1.0988 0.101 Uiso 1 1 calc R
C15 C 0.940(3) 0.2277(18) 1.045(3) 0.072(14) Uani 1 1 d DU
H15 H 0.9000 0.2075 0.9721 0.086 Uiso 1 1 calc R
N1 N 0.478(3) 0.2814(15) 0.895(3) 0.044(8) Uani 1 1 d .
N2 N 1.126(3) 0.250(2) 1.218(4) 0.100(16) Uani 1 1 d DU
O1 O 0.515(3) 0.0588(14) 1.087(3) 0.060(7) Uani 1 1 d U
O2 O 0.177(3) -0.0479(15) 0.788(3) 0.077(10) Uani 1 1 d U
O3 O 0.389(3) 0.0487(14) 0.932(3) 0.063(7) Uani 1 1 d U
O4 O 0.359(3) -0.0292(13) 0.961(3) 0.058(7) Uani 1 1 d U
O5 O 0.509(3) 0.0260(13) 0.873(3) 0.062(7) Uani 1 1 d U
O6 O 0.232(3) 0.0963(14) 0.972(2) 0.056(8) Uani 1 1 d .
O7 O 0.230(3) 0.0660(15) 0.758(3) 0.074(9) Uani 1 1 d U
O8 O 0.388(3) 0.0284(15) 0.671(3) 0.074(7) Uani 1 1 d U
O9 O 0.019(2) 0.0412(16) 0.812(3) 0.066(9) Uani 1 1 d .
O10 O 0.489(2) -0.0580(12) 0.576(2) 0.046(7) Uani 1 1 d .
O11 O 0.211(3) -0.1111(11) 1.176(3) 0.057(8) Uani 1 1 d .
O12 O 0.318(4) 0.1469(15) 0.634(3) 0.086(12) Uani 1 1 d .
O13 O 0.198(2) -0.1661(10) 0.745(3) 0.050(7) Uani 1 1 d .
O14 O 0.321(3) 0.2076(11) 1.059(3) 0.067(10) Uani 1 1 d .
O15 O 0.195(3) -0.0152(14) 1.013(3) 0.067(9) Uani 1 1 d U
O16 O 0.281(4) -0.1211(16) 0.983(3) 0.082(10) Uani 1 1 d U
O17 O 0.546(3) 0.1133(14) 0.808(3) 0.073(9) Uani 1 1 d U
O18 O 0.377(3) 0.1507(14) 0.883(3) 0.069(10) Uani 1 1 d .
O19 O 0.555(2) 0.1539(17) 1.102(3) 0.072(10) Uani 1 1 d .
O20 O 0.363(3) -0.0118(14) 1.231(4) 0.105(16) Uani 1 1 d .
O21 O 0.358(3) -0.0777(17) 0.714(2) 0.072(10) Uani 1 1 d .
O22 O 0.592(3) -0.1032(18) 0.810(3) 0.091(14) Uani 1 1 d .
Si1 Si 0.5000 0.0000 1.0000 0.020(2) Uani 1 2 d SU
Cu1 Cu 0.3007(6) 0.2682(4) 0.8089(8) 0.095(2) Uani 1 1 d .
W1 W 0.37150(14) 0.09942(7) 0.75056(14) 0.0376(4) Uani 1 1 d .
W2 W 0.17527(12) 0.02712(7) 0.87263(14) 0.0335(4) Uani 1 1 d .
W3 W 0.38239(13) 0.14066(6) 1.04221(14) 0.0341(4) Uani 1 1 d .
W4 W 0.29235(14) -0.11343(7) 0.82705(14) 0.0380(4) Uani 1 1 d .
W5 W 0.30273(15) -0.07415(7) 1.11835(16) 0.0392(4) Uani 1 1 d .
W6 W 0.49256(14) -0.04047(8) 0.71037(14) 0.0425(4) Uani 1 1 d U
C5 C 0.825(6) -0.055(2) 0.611(6) 0.11(2) Uani 1 1 d DU
H5 H 0.8084 -0.0896 0.6466 0.130 Uiso 1 1 calc R
N3 N 0.761(5) -0.003(3) 0.608(7) 0.16(2) Uani 1 1 d DU
C1 C 0.802(7) 0.050(2) 0.576(8) 0.16(2) Uani 1 1 d DU
H1 H 0.7710 0.0871 0.5906 0.189 Uiso 1 1 calc R

loop_
_atom_site_aniso_label
_atom_site_aniso_U_11
_atom_site_aniso_U_22
_atom_site_aniso_U_33
_atom_site_aniso_U_23
_atom_site_aniso_U_13
_atom_site_aniso_U_12
C2 0.11(2) 0.12(2) 0.11(2) 0.002(10) 0.042(13) 0.000(10)
C3 0.11(2) 0.12(2) 0.11(2) -0.003(10) 0.044(13) -0.001(10)
C4 0.07(4) 0.15(6) 0.07(4) -0.03(4) 0.02(3) -0.02(4)
C6 0.05(3) 0.024(19) 0.12(4) 0.02(2) 0.06(3) 0.025(18)
C7 0.018(18) 0.05(2) 0.10(4) 0.04(2) 0.00(2) -0.011(17)
C8 0.032(19) 0.04(2) 0.04(2) 0.013(16) 0.017(17) 0.002(16)
C9 0.024(18) 0.04(2) 0.05(2) 0.019(18) 0.005(17) -0.010(16)
C10 0.06(3) 0.04(2) 0.07(3) 0.02(2) 0.03(2) 0.02(2)
C11 0.021(18) 0.10(3) 0.04(2) -0.04(2) 0.014(17) -0.01(2)
C12 0.056(14) 0.066(15) 0.060(14) -0.004(9) 0.025(10) 0.002(9)
C13 0.05(3) 0.07(4) 0.12(5) 0.03(4) -0.04(3) 0.00(3)
C14 0.082(18) 0.087(18) 0.083(18) -0.006(10) 0.033(11) -0.001(10)
C15 0.065(16) 0.073(16) 0.076(16) -0.009(10) 0.026(10) 0.003(10)
N1 0.019(15) 0.05(2) 0.05(2) 0.012(17) 0.000(15) 0.015(14)
N2 0.094(18) 0.101(18) 0.104(18) 0.003(10) 0.035(11) -0.007(10)
O1 0.054(9) 0.067(10) 0.060(10) 0.000(8) 0.022(8) -0.003(8)
O2 0.089(13) 0.076(13) 0.068(12) 0.003(9) 0.033(9) 0.000(9)
O3 0.062(10) 0.065(10) 0.058(10) 0.001(8) 0.018(8) -0.002(8)
O4 0.058(9) 0.058(9) 0.056(9) -0.001(8) 0.021(7) 0.005(8)
O5 0.060(10) 0.061(10) 0.058(10) -0.002(8) 0.014(7) -0.001(8)
O6 0.050(17) 0.09(2) 0.036(15) 0.004(15) 0.027(14) -0.036(16)
O7 0.084(13) 0.079(13) 0.066(12) 0.003(9) 0.036(9) -0.010(9)
O8 0.064(10) 0.071(10) 0.080(10) -0.010(8) 0.021(8) 0.006(8)
O9 0.024(14) 0.11(3) 0.045(17) -0.012(17) -0.002(13) 0.022(16)
O10 0.043(15) 0.055(17) 0.037(15) -0.002(13) 0.012(13) 0.007(13)
O11 0.061(18) 0.029(13) 0.11(3) 0.006(15) 0.063(19) -0.015(13)
O12 0.10(3) 0.06(2) 0.07(2) 0.027(18) 0.01(2) -0.01(2)
O13 0.042(15) 0.023(13) 0.067(19) -0.010(12) 0.002(14) -0.010(11)
O14 0.051(18) 0.025(14) 0.13(3) -0.029(16) 0.046(19) -0.005(12)
O15 0.079(12) 0.070(12) 0.058(11) -0.007(9) 0.032(9) 0.006(9)
O16 0.090(13) 0.078(13) 0.080(13) -0.001(9) 0.034(9) 0.008(9)
O17 0.060(12) 0.066(12) 0.086(12) -0.016(9) 0.021(9) 0.008(9)
O18 0.06(2) 0.09(2) 0.056(19) -0.042(17) 0.024(16) -0.061(18)
O19 0.025(14) 0.15(3) 0.044(17) 0.042(19) 0.014(13) 0.014(17)
O20 0.028(15) 0.06(2) 0.21(4) -0.09(3) 0.03(2) -0.010(14)
O21 0.08(2) 0.13(3) 0.014(13) 0.013(16) 0.022(14) -0.01(2)
O22 0.029(16) 0.15(3) 0.07(2) 0.07(2) -0.005(15) -0.024(19)
Si1 0.021(5) 0.027(5) 0.016(5) 0.001(4) 0.013(4) 0.002(4)
Cu1 0.045(4) 0.108(6) 0.115(6) 0.011(5) 0.012(4) -0.008(4)
W1 0.0332(8) 0.0318(8) 0.0426(9) 0.0087(7) 0.0089(7) 0.0062(6)
W2 0.0206(7) 0.0397(8) 0.0398(8) 0.0043(7) 0.0110(6) 0.0063(6)
W3 0.0303(8) 0.0292(7) 0.0468(9) 0.0026(6) 0.0192(7) 0.0082(6)
W4 0.0387(8) 0.0352(8) 0.0371(8) -0.0038(7) 0.0112(7) -0.0122(7)
W5 0.0409(9) 0.0334(8) 0.0585(10) -0.0028(7) 0.0360(8) -0.0059(6)
W6 0.0327(8) 0.0653(11) 0.0339(8) -0.0132(8) 0.0177(7) -0.0028(7)
C5 0.11(2) 0.11(2) 0.11(2) 0.001(10) 0.041(12) 0.001(10)
N3 0.16(2) 0.16(2) 0.16(2) 0.001(9) 0.060(12) -0.001(9)
C1 0.16(2) 0.16(2) 0.16(2) 0.001(9) 0.059(12) 0.000(9)

loop_
_atom_type_symbol
_atom_type_description
_atom_type_scat_dispersion_real
_atom_type_scat_dispersion_imag
_atom_type_scat_source
C C 0.0033 0.0016 'International Tables Vol C Tables 4.2.6.8 and 6.1.1.4'
H H 0.0000 0.0000 'International Tables Vol C Tables 4.2.6.8 and 6.1.1.4'
N N 0.0061 0.0033 'International Tables Vol C Tables 4.2.6.8 and 6.1.1.4'
O O 0.0106 0.0060 'International Tables Vol C Tables 4.2.6.8 and 6.1.1.4'
Si Si 0.0817 0.0704 'International Tables Vol C Tables 4.2.6.8 and 6.1.1.4'
Cu Cu 0.3201 1.2651 'International Tables Vol C Tables 4.2.6.8 and 6.1.1.4'
W W -0.8490 6.8722 'International Tables Vol C Tables 4.2.6.8 and 6.1.1.4'

loop_
_geom_angle_atom_site_label_1
_geom_angle_atom_site_label_2
_geom_angle_atom_site_label_3
_geom_angle
_geom_angle_site_symmetry_1
_geom_angle_site_symmetry_3
C3 C2 C1 119(2) . .
C2 C3 C4 120(2) . .
C2 C3 C3 113(6) . 3_756
C4 C3 C3 127(6) . 3_756
C5 C4 C3 120(2) . .
C7 C6 N1 126(4) . .
C6 C7 C8 118(5) . .
C9 C8 C7 116(3) . .
C9 C8 C11 124(3) . .
C7 C8 C11 120(3) . .
C10 C9 C8 118(4) . .
N1 C10 C9 128(5) . .
C12 C11 C15 121(2) . .
C12 C11 C8 123(3) . .
C15 C11 C8 116(3) . .
C11 C12 C13 118.7(19) . .
N2 C13 C12 120.8(19) . .
N2 C14 C15 120(2) . .
C11 C15 C14 119(2) . .
C10 N1 C6 115(3) . .
C10 N1 Cu1 116(3) . .
C6 N1 Cu1 129(3) . .
C13 N2 C14 120(2) . .
C13 N2 Cu1 123(2) . 4_666
C14 N2 Cu1 117(2) . 4_666
Si1 O1 W3 125.9(16) . .
Si1 O1 W4 121.7(16) . 3_657
W3 O1 W4 97.5(11) . 3_657
Si1 O1 W6 116.7(15) . 3_657
W3 O1 W6 94.8(11) . 3_657
W4 O1 W6 92.7(10) 3_657 3_657
W4 O2 W2 132.4(19) . .
Si1 O3 W2 123.6(16) . .
Si1 O3 W1 122.3(17) . .
W2 O3 W1 96.6(11) . .
Si1 O3 W3 118.0(15) . .
W2 O3 W3 94.8(11) . .
W1 O3 W3 94.7(11) . .
Si1 O4 W2 123.3(15) . .
Si1 O4 W4 122.1(15) . .
W2 O4 W4 96.6(11) . .
Si1 O4 W5 118.4(15) . .
W2 O4 W5 95.2(11) . .
W4 O4 W5 94.4(10) . .
Si1 O5 W1 122.3(16) . .
Si1 O5 W6 120.7(15) . .
W1 O5 W6 96.0(11) . .
Si1 O5 W5 119.7(15) . 3_657
W1 O5 W5 96.2(11) . 3_657
W6 O5 W5 95.7(11) . 3_657
W2 O6 W3 137.2(17) . .
W1 O7 W2 140(2) . .
W1 O8 W6 137.0(19) . .
W2 O15 W5 140.0(18) . .
W5 O16 W4 139(2) . .
W5 O17 W1 141.3(19) 3_657 .
W3 O18 W1 136.9(18) . .
W3 O19 W4 142(2) . 3_657
W5 O20 W6 138(2) . 3_657
W6 O21 W4 142.0(16) . .
W3 O22 W6 139(2) 3_657 .
O1 Si1 O1 180.000(7) 3_657 .
O1 Si1 O3 69.8(15) 3_657 3_657
O1 Si1 O3 110.2(15) . 3_657
O1 Si1 O3 110.2(15) 3_657 .
O1 Si1 O3 69.8(15) . .
O3 Si1 O3 180.000(8) 3_657 .
O1 Si1 O4 69.9(14) 3_657 .
O1 Si1 O4 110.1(14) . .
O3 Si1 O4 112.8(15) 3_657 .
O3 Si1 O4 67.2(15) . .
O1 Si1 O4 110.1(14) 3_657 3_657
O1 Si1 O4 69.9(14) . 3_657
O3 Si1 O4 67.2(15) 3_657 3_657
O3 Si1 O4 112.8(15) . 3_657
O4 Si1 O4 180.000(4) . 3_657
O1 Si1 O5 105.7(15) 3_657 3_657
O1 Si1 O5 74.3(15) . 3_657
O3 Si1 O5 68.8(15) 3_657 3_657
O3 Si1 O5 111.2(15) . 3_657
O4 Si1 O5 73.4(15) . 3_657
O4 Si1 O5 106.6(15) 3_657 3_657
O1 Si1 O5 74.3(15) 3_657 .
O1 Si1 O5 105.7(15) . .
O3 Si1 O5 111.2(15) 3_657 .
O3 Si1 O5 68.8(15) . .
O4 Si1 O5 106.6(15) . .
O4 Si1 O5 73.4(15) 3_657 .
O5 Si1 O5 180.000(7) 3_657 .
N2 Cu1 N1 176.1(19) 4_465 .
O12 W1 O7 104.0(17) . .
O12 W1 O8 101.0(17) . .
O7 W1 O8 87.3(15) . .
O12 W1 O17 101.5(17) . .
O7 W1 O17 154.3(15) . .
O8 W1 O17 90.7(14) . .
O12 W1 O18 100.9(17) . .
O7 W1 O18 87.2(13) . .
O8 W1 O18 158.1(15) . .
O17 W1 O18 85.2(13) . .
O12 W1 O5 154.5(17) . .
O7 W1 O5 95.6(13) . .
O8 W1 O5 63.5(13) . .
O17 W1 O5 60.9(13) . .
O18 W1 O5 96.0(13) . .
O12 W1 O3 159.0(17) . .
O7 W1 O3 61.8(13) . .
O8 W1 O3 94.0(13) . .
O17 W1 O3 92.8(13) . .
O18 W1 O3 64.7(12) . .
O5 W1 O3 46.5(11) . .
O9 W2 O15 102.6(15) . .
O9 W2 O6 99.8(14) . .
O15 W2 O6 87.6(12) . .
O9 W2 O7 102.2(16) . .
O15 W2 O7 155.2(15) . .
O6 W2 O7 87.0(12) . .
O9 W2 O2 99.4(15) . .
O15 W2 O2 90.5(14) . .
O6 W2 O2 160.8(14) . .
O7 W2 O2 86.8(14) . .
O9 W2 O4 157.7(14) . .
O15 W2 O4 63.3(12) . .
O6 W2 O4 96.8(12) . .
O7 W2 O4 93.4(13) . .
O2 W2 O4 65.4(13) . .
O9 W2 O3 156.6(14) . .
O15 W2 O3 94.6(13) . .
O6 W2 O3 65.0(11) . .
O7 W2 O3 61.3(13) . .
O2 W2 O3 96.2(13) . .
O4 W2 O3 45.6(10) . .
O14 W3 O22 101.5(19) . 3_657
O14 W3 O19 104.6(15) . .
O22 W3 O19 87.5(12) 3_657 .
O14 W3 O18 99.5(17) . .
O22 W3 O18 158.9(18) 3_657 .
O19 W3 O18 88.7(12) . .
O14 W3 O6 98.7(14) . .
O22 W3 O6 88.1(12) 3_657 .
O19 W3 O6 156.7(16) . .
O18 W3 O6 87.3(10) . .
O14 W3 O1 159.6(14) . .
O22 W3 O1 65.3(15) 3_657 .
O19 W3 O1 61.0(14) . .
O18 W3 O1 94.8(14) . .
O6 W3 O1 96.4(12) . .
O14 W3 O3 154.1(14) . .
O22 W3 O3 96.1(16) 3_657 .
O19 W3 O3 94.9(14) . .
O18 W3 O3 63.6(12) . .
O6 W3 O3 62.9(12) . .
O1 W3 O3 46.3(10) . .
O13 W4 O19 103.0(15) . 3_657
O13 W4 O2 98.9(14) . .
O19 W4 O2 158.1(16) 3_657 .
O13 W4 O16 103.5(16) . .
O19 W4 O16 85.9(14) 3_657 .
O2 W4 O16 90.0(15) . .
O13 W4 O21 103.3(14) . .
O19 W4 O21 87.0(13) 3_657 .
O2 W4 O21 87.1(15) . .
O16 W4 O21 153.1(15) . .
O13 W4 O4 158.0(12) . .
O19 W4 O4 93.9(14) 3_657 .
O2 W4 O4 65.2(13) . .
O16 W4 O4 63.3(13) . .
O21 W4 O4 91.4(13) . .
O13 W4 O1 155.7(13) . 3_657
O19 W4 O1 59.0(13) 3_657 3_657
O2 W4 O1 99.7(13) . 3_657
O16 W4 O1 91.9(14) . 3_657
O21 W4 O1 62.4(12) . 3_657
O4 W4 O1 46.3(10) . 3_657
O11 W5 O16 100.6(15) . .
O11 W5 O17 102.3(15) . 3_657
O16 W5 O17 86.1(15) . 3_657
O11 W5 O20 101.2(17) . .
O16 W5 O20 158.1(18) . .
O17 W5 O20 88.9(14) 3_657 .
O11 W5 O15 104.3(14) . .
O16 W5 O15 89.0(14) . .
O17 W5 O15 153.5(15) 3_657 .
O20 W5 O15 86.0(16) . .
O11 W5 O5 155.2(14) . 3_657
O16 W5 O5 95.9(14) . 3_657
O17 W5 O5 60.4(13) 3_657 3_657
O20 W5 O5 63.3(13) . 3_657
O15 W5 O5 94.3(12) . 3_657
O11 W5 O4 156.3(13) . .
O16 W5 O4 63.0(13) . .
O17 W5 O4 93.9(13) 3_657 .
O20 W5 O4 96.2(16) . .
O15 W5 O4 60.8(12) . .
O5 W5 O4 48.4(10) 3_657 .
O10 W6 O21 102.9(13) . .
O10 W6 O8 100.2(14) . .
O21 W6 O8 84.2(16) . .
O10 W6 O22 102.4(16) . .
O21 W6 O22 88.4(14) . .
O8 W6 O22 157.2(17) . .
O10 W6 O20 101.0(17) . 3_657
O21 W6 O20 155.9(16) . 3_657
O8 W6 O20 89.2(14) . 3_657
O22 W6 O20 88.9(15) . 3_657
O10 W6 O5 155.2(12) . .
O21 W6 O5 93.7(13) . .
O8 W6 O5 62.8(12) . .
O22 W6 O5 96.3(15) . .
O20 W6 O5 62.9(14) 3_657 .
O10 W6 O1 156.5(12) . 3_657
O21 W6 O1 62.5(10) . 3_657
O8 W6 O1 96.5(13) . 3_657
O22 W6 O1 61.1(14) . 3_657
O20 W6 O1 95.5(16) 3_657 3_657
O5 W6 O1 48.3(10) . 3_657
C4 C5 N3 120(2) . .
C5 N3 C1 120(2) . .
C2 C1 N3 120(2) . .

loop_
_geom_bond_atom_site_label_1
_geom_bond_atom_site_label_2
_geom_bond_distance
_geom_bond_site_symmetry_2
C2 C3 1.372(19) .
C2 C1 1.375(19) .
C3 C4 1.377(19) .
C3 C3 1.50(8) 3_756
C4 C5 1.371(18) .
C6 C7 1.31(5) .
C6 N1 1.36(6) .
C7 C8 1.47(6) .
C8 C9 1.37(5) .
C8 C11 1.52(4) .
C9 C10 1.37(5) .
C10 N1 1.28(5) .
C11 C12 1.370(18) .
C11 C15 1.370(19) .
C12 C13 1.378(18) .
C13 N2 1.361(18) .
C14 N2 1.375(18) .
C14 C15 1.378(19) .
N1 Cu1 1.94(3) .
N2 Cu1 1.94(3) 4_666
O1 Si1 1.63(3) .
O1 W3 2.31(3) .
O1 W4 2.40(3) 3_657
O1 W6 2.48(3) 3_657
O2 W4 1.91(4) .
O2 W2 1.95(3) .
O3 Si1 1.64(3) .
O3 W2 2.35(3) .
O3 W1 2.37(3) .
O3 W3 2.44(3) .
O4 Si1 1.65(3) .
O4 W2 2.35(3) .
O4 W4 2.38(3) .
O4 W5 2.43(3) .
O5 Si1 1.66(3) .
O5 W1 2.36(3) .
O5 W6 2.38(3) .
O5 W5 2.40(3) 3_657
O6 W2 1.89(3) .
O6 W3 1.90(3) .
O7 W1 1.83(3) .
O7 W2 1.92(3) .
O8 W1 1.89(3) .
O8 W6 1.89(3) .
O9 W2 1.70(2) .
O10 W6 1.63(3) .
O11 W5 1.69(2) .
O12 W1 1.66(3) .
O13 W4 1.64(2) .
O14 W3 1.69(2) .
O15 W2 1.85(3) .
O15 W5 1.91(3) .
O16 W5 1.85(4) .
O16 W4 1.92(4) .
O17 W5 1.85(3) 3_657
O17 W1 1.89(3) .
O18 W3 1.89(3) .
O18 W1 1.92(3) .
O19 W3 1.87(3) .
O19 W4 1.87(3) 3_657
O20 W5 1.86(3) .
O20 W6 1.93(3) 3_657
O21 W6 1.78(3) .
O21 W4 1.95(3) .
O22 W3 1.86(3) 3_657
O22 W6 1.90(3) .
Si1 O1 1.63(3) 3_657
Si1 O3 1.64(3) 3_657
Si1 O4 1.65(3) 3_657
Si1 O5 1.66(3) 3_657
Cu1 N2 1.94(3) 4_465
W3 O22 1.86(3) 3_657
W4 O19 1.87(3) 3_657
W4 O1 2.40(3) 3_657
W5 O17 1.85(3) 3_657
W5 O5 2.40(3) 3_657
W6 O20 1.93(3) 3_657
W6 O1 2.48(3) 3_657
C5 N3 1.376(19) .
N3 C1 1.379(19) .
